data_2005067
loop_
_publ_author_name
'Kowalski, A.'

_publ_section_title
;
 1-(<i>p</i>-Methoxyphenyl)-2-methyl-4-nitroimidazole and
 1-(<i>p</i>-Acetylphenyl)-2-methyl-4-nitroimidazole
;
_journal_issue 7
_journal_name_full 'Acta Crystallographica Section C'
_journal_page_first 1784
_journal_page_last 1787
_journal_paper_doi 10.1107/S0108270196001722
_journal_volume 52
_journal_year 1996
_chemical_formula_sum 'C11 H11 N3 O3'
_chemical_formula_weight 233.23
_chemical_name_systematic
;
1-(p-pethoxy-phenyl)-2-methyl-4-nitro-imidazole
;
_space_group_IT_number 14
_symmetry_cell_setting monoclinic
_symmetry_space_group_name_Hall '-P 2ybc'
_symmetry_space_group_name_H-M 'P 1 21/c 1'
_audit_creation_method SHELXL
_cell_angle_alpha 90.
_cell_angle_beta 90.83(3)
_cell_angle_gamma 90.
_cell_formula_units_Z 4
_cell_length_a 12.299(2)
_cell_length_b 8.046(2)
_cell_length_c 11.563(2)
_cell_measurement_reflns_used 25
_cell_measurement_temperature 293(2)
_cell_measurement_theta_max 25
_cell_measurement_theta_min 16
_cell_volume 1144.1(4)
_computing_data_collection 'Kuma KM-4 User's Guide (Kuma, 1989)'
_computing_molecular_graphics 'ORTEPII (Johnson, 1976)'
_computing_structure_refinement 'SHELXL93 (Sheldrick, 1993)'
_computing_structure_solution 'SHELXS86 (Sheldrick, 1990)'
_diffrn_ambient_temperature 293(2)
_diffrn_measurement_device 'Kuma KM-4 automated four-circle \k-axis'
_diffrn_measurement_method \w/2\q
_diffrn_radiation_monochromator graphite
_diffrn_radiation_source 'X-ray tube'
_diffrn_radiation_type CuK\a
_diffrn_radiation_wavelength 1.54178
_diffrn_reflns_av_R_equivalents 0.0105
_diffrn_reflns_av_sigmaI/netI 0.0433
_diffrn_reflns_limit_h_max 15
_diffrn_reflns_limit_h_min -15
_diffrn_reflns_limit_k_max 10
_diffrn_reflns_limit_k_min 0
_diffrn_reflns_limit_l_max 14
_diffrn_reflns_limit_l_min 0
_diffrn_reflns_number 2514
_diffrn_reflns_theta_max 79.92
_diffrn_reflns_theta_min 3.59
_diffrn_standards_decay_% 3.2
_diffrn_standards_interval_count 50
_diffrn_standards_number 2
_exptl_absorpt_coefficient_mu 0.849
_exptl_absorpt_correction_type none
_exptl_crystal_colour colourless
_exptl_crystal_density_diffrn 1.354
_exptl_crystal_density_meas 1.40
_exptl_crystal_density_method flotation
_exptl_crystal_description irregular
_exptl_crystal_F_000 488
_exptl_crystal_size_max 0.45
_exptl_crystal_size_mid 0.30
_exptl_crystal_size_min 0.25
_refine_diff_density_max 0.113
_refine_diff_density_min -0.122
_refine_ls_extinction_method none
_refine_ls_goodness_of_fit_all 1.120
_refine_ls_goodness_of_fit_obs 1.251
_refine_ls_hydrogen_treatment 'H atoms refined isotropically'
_refine_ls_matrix_type full
_refine_ls_number_parameters 198
_refine_ls_number_reflns 2179
_refine_ls_number_restraints 0
_refine_ls_restrained_S_all 1.416
_refine_ls_restrained_S_obs 1.251
_refine_ls_R_factor_all 0.0705
_refine_ls_R_factor_obs 0.0409
_refine_ls_shift/esd_max 0.630
_refine_ls_shift/esd_mean 0.076
_refine_ls_structure_factor_coef Fsqd
_refine_ls_weighting_scheme
;
calc w = 1/[\s^2^(F~o~^2^) + (0.0763P)^2^ + 0.0557P]
where P = (F~o~^2^ + 2F~c~^2^)/3
;
_refine_ls_wR_factor_all 0.1628
_refine_ls_wR_factor_obs 0.1270
_reflns_number_observed 1614
_reflns_number_total 2385
_reflns_observed_criterion >3sigma(I)
_cod_data_source_file ab1279.cif
_cod_data_source_block I
_cod_original_sg_symbol_H-M 'P 21/c'
_cod_database_code 2005067

loop_
_symmetry_equiv_pos_as_xyz
'x, y, z'
'-x, y+1/2, -z+1/2'
'-x, -y, -z'
'x, -y-1/2, z-1/2'

loop_
_atom_site_aniso_label
_atom_site_aniso_U_11
_atom_site_aniso_U_22
_atom_site_aniso_U_33
_atom_site_aniso_U_12
_atom_site_aniso_U_13
_atom_site_aniso_U_23
O1 0.0748(8) 0.1364(14) 0.1023(12) -0.0310(9) 0.0069(8) 0.0121(10)
O2 0.0904(10) 0.1227(12) 0.1012(11) -0.0218(9) -0.0391(8) 0.0076(9)
O3 0.0650(6) 0.0828(7) 0.0584(6) -0.0019(5) -0.0092(5) -0.0086(5)
N1 0.0543(6) 0.0666(7) 0.0462(6) 0.0023(5) 0.0005(5) 0.0004(5)
N2 0.0629(7) 0.0667(7) 0.0527(7) 0.0057(5) -0.0041(5) 0.0009(5)
N3 0.0579(7) 0.0746(8) 0.0794(10) 0.0022(6) -0.0074(6) -0.0043(7)
C1 0.0603(7) 0.0629(7) 0.0481(7) 0.0045(6) -0.0001(6) 0.0010(5)
C2 0.0539(7) 0.0625(7) 0.0568(8) 0.0049(6) -0.0014(6) -0.0029(6)
C3 0.0570(7) 0.0722(9) 0.0534(8) 0.0005(6) 0.0026(6) 0.0029(6)
C4 0.0552(7) 0.0605(7) 0.0449(7) 0.0026(5) 0.0011(5) -0.0014(5)
C5 0.0574(8) 0.0643(8) 0.0527(8) 0.0087(6) 0.0059(6) -0.0026(6)
C6 0.0667(8) 0.0663(8) 0.0485(8) 0.0051(6) 0.0037(6) -0.0090(6)
C7 0.0571(7) 0.0582(7) 0.0471(7) -0.0044(5) 0.0008(5) 0.0005(5)
C8 0.0558(7) 0.0715(8) 0.0538(8) 0.0083(6) 0.0038(6) -0.0058(6)
C9 0.0622(8) 0.0753(9) 0.0483(8) 0.0115(6) 0.0010(6) -0.0118(6)
C10 0.0722(10) 0.0876(11) 0.0657(11) -0.0092(9) 0.0009(8) 0.0141(9)
C11 0.0642(9) 0.107(2) 0.0825(13) 0.0048(10) -0.0194(9) -0.0076(11)

loop_
_atom_site_label
_atom_site_occupancy
_atom_site_fract_x
_atom_site_fract_y
_atom_site_fract_z
_atom_site_U_iso_or_equiv
_atom_site_thermal_displace_type
_atom_site_calc_flag
_atom_site_type_symbol
O1 1 1.14314(13) 0.3797(3) 0.4787(2) 0.1045(6) Uani d O
O2 1 1.13408(14) 0.3013(3) 0.6554(2) 0.1052(6) Uani d O
O3 1 0.51503(10) 0.1041(2) 0.11819(10) 0.0688(4) Uani d O
N1 1 0.84297(10) 0.1669(2) 0.45103(10) 0.0557(3) Uani d N
N2 1 0.93710(11) 0.1546(2) 0.61565(11) 0.0608(4) Uani d N
N3 1 1.09668(12) 0.3102(2) 0.55785(15) 0.0707(4) Uani d N
C1 1 0.84631(13) 0.1111(2) 0.56381(13) 0.0571(4) Uani d C
C2 1 0.99299(11) 0.2388(2) 0.53389(13) 0.0578(4) Uani d C
C3 1 0.93842(12) 0.2479(2) 0.43074(14) 0.0608(4) Uani d C
C4 1 0.75565(12) 0.1476(2) 0.36824(12) 0.0535(3) Uani d C
C5 1 0.77232(12) 0.0586(2) 0.26773(13) 0.0581(4) Uani d C
C6 1 0.68937(13) 0.0464(2) 0.18695(13) 0.0605(4) Uani d C
C7 1 0.58958(12) 0.1222(2) 0.20567(12) 0.0541(3) Uani d C
C8 1 0.57282(12) 0.2099(2) 0.30668(13) 0.0604(4) Uani d C
C9 1 0.65666(13) 0.2233(2) 0.38762(13) 0.0619(4) Uani d C
C10 1 0.7580(2) 0.0118(3) 0.6157(2) 0.0752(5) Uani d C
C11 1 0.4145(2) 0.1892(4) 0.1276(2) 0.0849(6) Uani d C
H3 1 0.9567(19) 0.3023(29) 0.3532(21) 0.075(5) Uiso d H
H5 1 0.8398(17) 0.0103(25) 0.2528(16) 0.059(4) Uiso d H
H6 1 0.7012(18) -0.0175(31) 0.1128(22) 0.078(6) Uiso d H
H8 1 0.4990(20) 0.2636(28) 0.3174(19) 0.073(5) Uiso d H
H9 1 0.6454(19) 0.2913(30) 0.4605(21) 0.077(6) Uiso d H
H10A 1 0.6903(40) 0.0729(62) 0.6053(42) 0.135(13) Uiso d H
H10B 1 0.7932(54) -0.0660(85) 0.6695(62) 0.177(18) Uiso d H
H10C 1 0.7212(34) -0.0472(51) 0.5530(39) 0.123(11) Uiso d H
H11A 1 0.3736(30) 0.1544(43) 0.0618(33) 0.110(9) Uiso d H
H11B 1 0.4229(35) 0.3090(63) 0.1391(39) 0.134(12) Uiso d H
H11C 1 0.3691(31) 0.1474(44) 0.1995(36) 0.113(10) Uiso d H

loop_
_atom_type_symbol
_atom_type_description
_atom_type_scat_dispersion_real
_atom_type_scat_dispersion_imag
_atom_type_scat_source
C C 0.0181 0.0091 'International Tables Vol C Tables 4.2.6.8 and 6.1.1.4'
H H 0.0000 0.0000 'International Tables Vol C Tables 4.2.6.8 and 6.1.1.4'
O O 0.0492 0.0322 'International Tables Vol C Tables 4.2.6.8 and 6.1.1.4'
N N 0.0311 0.0180 'International Tables Vol C Tables 4.2.6.8 and 6.1.1.4'

loop_
_geom_angle_atom_site_label_1
_geom_angle_atom_site_label_2
_geom_angle_atom_site_label_3
_geom_angle
_geom_angle_publ_flag
C7 O3 C11 117.98(14) n
C3 N1 C1 107.69(12) n
C3 N1 C4 124.97(12) n
C1 N1 C4 127.34(13) n
C1 N2 C2 104.58(13) n
O1 N3 O2 123.2(2) n
O2 N3 C2 118.9(2) n
O1 N3 C2 117.8(2) n
N2 C1 N1 111.10(14) n
N2 C1 C10 125.8(2) n
N1 C1 C10 123.13(15) n
N2 C2 C3 112.87(13) n
N2 C2 N3 121.84(14) n
C3 C2 N3 125.29(15) n
C2 C3 N1 103.75(13) n
C5 C4 C9 120.39(13) n
C5 C4 N1 119.83(13) n
C9 C4 N1 119.74(13) n
C6 C5 C4 119.32(14) n
C5 C6 C7 120.68(13) n
O3 C7 C8 125.06(13) n
O3 C7 C6 115.05(13) n
C8 C7 C6 119.88(13) n
C7 C8 C9 119.42(13) n
C4 C9 C8 120.29(13) n
C2 C3 H3 132.3(14) n
N1 C3 H3 124.0(14) n
C6 C5 H5 120.1(12) n
C4 C5 H5 120.4(12) n
C5 C6 H6 119.9(14) n
C7 C6 H6 119.4(14) n
C9 C8 H8 123.2(15) n
C7 C8 H8 117.4(15) n
C4 C9 H9 120.5(15) n
C8 C9 H9 119.2(15) n
C1 C10 H10A 109.(3) n
C1 C10 H10B 106.(3) n
H10A C10 H10B 145.(4) n
C1 C10 H10C 106.(3) n
H10A C10 H10C 82.(3) n
H10B C10 H10C 88.(4) n
O3 C11 H11A 106.(2) n
O3 C11 H11B 111.(3) n
H11A C11 H11B 116.(4) n
O3 C11 H11C 111.(2) n
H10A C11 H11C 104.(3) n
H11B C11 H11C 109.(4) n

loop_
_geom_bond_atom_site_label_1
_geom_bond_atom_site_label_2
_geom_bond_distance
_geom_bond_publ_flag
O1 N3 1.221(2) yes
O2 N3 1.214(2) yes
O3 C7 1.363(2) yes
O3 C11 1.419(3) yes
N1 C3 1.366(2) yes
N1 C1 1.379(2) yes
N1 C4 1.437(2) yes
N2 C1 1.307(2) yes
N2 C2 1.358(2) yes
N3 C2 1.423(2) yes
C1 C10 1.482(3) yes
C2 C3 1.362(2) yes
C4 C5 1.383(2) yes
C4 C9 1.382(2) yes
C5 C6 1.377(2) yes
C6 C7 1.390(2) yes
C7 C8 1.383(2) yes
C8 C9 1.387(2) yes
C3 H3 1.101(3) n
C5 H5 0.93(2) n
C6 H6 1.101(3) n
C8 H8 1.02(3) n
C9 H9 1.101(3) n
C10 H10A 0.98(5) n
C10 H10B 1.103(7) n
C10 H10C 0.96(5) n
C11 H11A 0.94(4) n
C11 H11A 0.98(5) n
C11 H11A 1.10(5) n

loop_
_cod_related_entry_id
_cod_related_entry_database
_cod_related_entry_code
1 ChemSpider 2274068
